data_7120163
loop_
_publ_author_name
'Tsao, Fu An'
'Stephan, Douglas W.'

_publ_section_title
;
 Facile Access to Unsymmetrically Substituted Tellurium-Boron based
 Heterocycles
;
_journal_name_full 'Chem. Commun.'
_journal_paper_doi 10.1039/C7CC03648E
_journal_year 2017
_chemical_formula_sum 'C36.66667 H21.33333 B F10 N O Te'
_chemical_formula_weight 820.29
_space_group_crystal_system monoclinic
_space_group_IT_number 14
_space_group_name_Hall '-P 2ybc'
_space_group_name_H-M_alt 'P 1 21/c 1'
_symmetry_space_group_name_Hall '-P 2ybc'
_symmetry_space_group_name_H-M 'P 1 21/c 1'
_atom_sites_solution_hydrogens geom
_audit_creation_method SHELXL-2014/7
_cell_angle_alpha 90
_cell_angle_beta 108.953(6)
_cell_angle_gamma 90
_cell_formula_units_Z 12
_cell_length_a 31.652(5)
_cell_length_b 13.842(3)
_cell_length_c 23.093(4)
_cell_measurement_reflns_used 8967
_cell_measurement_temperature 293(2)
_cell_measurement_theta_max 26.49
_cell_measurement_theta_min 2.42
_cell_volume 9569(3)
_computing_structure_refinement 'SHELXL-2014/7 (Sheldrick, 2014)'
_diffrn_ambient_temperature 293(2)
_diffrn_measured_fraction_theta_full 1.000
_diffrn_measured_fraction_theta_max 0.983
_diffrn_measurement_device_type 'Bruker APEX-II CCD'
_diffrn_measurement_method '\f and \w scans'
_diffrn_radiation_type MoK\a
_diffrn_radiation_wavelength 0.71073
_diffrn_reflns_av_R_equivalents 0.0872
_diffrn_reflns_av_unetI/netI 0.0894
_diffrn_reflns_Laue_measured_fraction_full 1.000
_diffrn_reflns_Laue_measured_fraction_max 0.983
_diffrn_reflns_limit_h_max 41
_diffrn_reflns_limit_h_min -35
_diffrn_reflns_limit_k_max 18
_diffrn_reflns_limit_k_min -18
_diffrn_reflns_limit_l_max 30
_diffrn_reflns_limit_l_min -30
_diffrn_reflns_number 90094
_diffrn_reflns_point_group_measured_fraction_full 1.000
_diffrn_reflns_point_group_measured_fraction_max 0.983
_diffrn_reflns_theta_full 25.242
_diffrn_reflns_theta_max 27.803
_diffrn_reflns_theta_min 1.360
_exptl_absorpt_coefficient_mu 1.024
_exptl_absorpt_correction_T_max 0.7456
_exptl_absorpt_correction_T_min 0.7064
_exptl_absorpt_correction_type multi-scan
_exptl_absorpt_process_details sadabs
_exptl_crystal_colour colourless
_exptl_crystal_density_diffrn 1.708
_exptl_crystal_description BLOCK
_exptl_crystal_F_000 4840
_exptl_crystal_size_max 0.200
_exptl_crystal_size_mid 0.100
_exptl_crystal_size_min 0.100
_refine_diff_density_max 1.058
_refine_diff_density_min -0.901
_refine_diff_density_rms 0.125
_refine_ls_extinction_method none
_refine_ls_goodness_of_fit_ref 1.020
_refine_ls_hydrogen_treatment constr
_refine_ls_matrix_type full
_refine_ls_number_parameters 1369
_refine_ls_number_reflns 22289
_refine_ls_number_restraints 40
_refine_ls_restrained_S_all 1.024
_refine_ls_R_factor_all 0.1042
_refine_ls_R_factor_gt 0.0491
_refine_ls_shift/su_max 0.003
_refine_ls_shift/su_mean 0.000
_refine_ls_structure_factor_coef Fsqd
_refine_ls_weighting_details 'w=1/[\s^2^(Fo^2^)+(0.0538P)^2^+5.2597P] where P=(Fo^2^+2Fc^2^)/3'
_refine_ls_weighting_scheme calc
_refine_ls_wR_factor_gt 0.1001
_refine_ls_wR_factor_ref 0.1290
_reflns_Friedel_coverage 0.000
_reflns_number_gt 13845
_reflns_number_total 22289
_reflns_threshold_expression 'I > 2\s(I)'
_cod_data_source_file c7cc03648e2.cif
_cod_data_source_block JT051_0ma_a
_cod_depositor_comments
;
The following automatic conversions were performed:

'_exptl_absorpt_correction_type' value 'MULTI-SCAN' changed to
'multi-scan' according to
/home/data/users/saulius/crontab/automatic-downloads/rss-feeds/RSC/lib/dictionaries/cif_core.dic
dictionary named 'cif_core.dic' version 2.4.2 from 2011-04-26.

Automatic conversion script
Id: cif_fix_values 4973 2017-02-22 13:04:09Z antanas 

2017-11-16
Z value and formula fixed to values more according to usual
chemical conventions.                 miguel
;
_cod_original_formula_sum 'C110 H64 B3 F30 N3 O3 Te3'
_cod_original_formula_weight 2460.87
_cod_original_formula_units_Z 4
_cod_database_code 7120163
_shelx_shelxl_version_number 2014/7
_shelx_space_group_comment
;
The symmetry employed for this shelxl refinement is uniquely defined
by the following loop, which should always be used as a source of
symmetry information in preference to the above space-group names.
They are only intended as comments.
;
_shelx_estimated_absorpt_t_min 0.821
_shelx_estimated_absorpt_t_max 0.904

loop_
_space_group_symop_operation_xyz
'x, y, z'
'-x, y+1/2, -z+1/2'
'-x, -y, -z'
'x, -y-1/2, z-1/2'

loop_
_atom_site_label
_atom_site_type_symbol
_atom_site_fract_x
_atom_site_fract_y
_atom_site_fract_z
_atom_site_U_iso_or_equiv
_atom_site_adp_type
_atom_site_occupancy
_atom_site_site_symmetry_order
_atom_site_calc_flag
_atom_site_refinement_flags_posn
_atom_site_refinement_flags_adp
F10 F -0.47759(9) 0.2888(2) -0.17237(14) 0.0363(7) Uani 1 1 d . .
O1 O -0.42561(9) 0.1009(2) -0.26830(14) 0.0213(7) Uani 1 1 d . .
N1 N -0.47286(13) -0.0419(3) -0.28828(18) 0.0248(9) Uani 1 1 d . .
H1A H -0.4526 -0.0710 -0.2571 0.030 Uiso 1 1 calc R U
H1B H -0.4996 -0.0649 -0.2906 0.030 Uiso 1 1 calc R U
C11 C -0.49018(14) 0.1906(3) -0.3717(2) 0.0212(10) Uani 1 1 d . .
C2 C -0.50808(14) 0.1247(3) -0.33441(19) 0.0193(10) Uani 1 1 d . .
C1 C -0.55213(15) 0.1137(3) -0.3482(2) 0.0215(10) Uani 1 1 d . .
C4 C -0.52448(15) 0.0840(3) -0.2099(2) 0.0211(10) Uani 1 1 d . .
C5 C -0.58807(14) 0.1591(3) -0.39980(19) 0.0194(10) Uani 1 1 d . .
C3 C -0.48347(14) 0.0944(3) -0.21453(19) 0.0186(10) Uani 1 1 d . .
C8 C -0.65820(15) 0.2435(4) -0.4904(2) 0.0249(11) Uani 1 1 d . .
H8A H -0.6823 0.2717 -0.5202 0.030 Uiso 1 1 calc R U
C9 C -0.62806(15) 0.3002(4) -0.4478(2) 0.0245(11) Uani 1 1 d . .
H9A H -0.6312 0.3671 -0.4495 0.029 Uiso 1 1 calc R U
C6 C -0.61772(17) 0.1034(4) -0.4437(2) 0.0356(14) Uani 1 1 d . .
H6A H -0.6142 0.0366 -0.4429 0.043 Uiso 1 1 calc R U
C7 C -0.65272(17) 0.1453(4) -0.4890(2) 0.0366(14) Uani 1 1 d . .
H7A H -0.6726 0.1069 -0.5185 0.044 Uiso 1 1 calc R U
F5 F -0.46417(9) 0.2987(2) -0.28982(12) 0.0297(7) Uani 1 1 d . .
F1 F -0.51394(9) 0.0898(2) -0.45864(12) 0.0347(7) Uani 1 1 d . .
F6 F -0.41181(9) -0.0186(2) -0.14466(14) 0.0358(7) Uani 1 1 d . .
F4 F -0.41992(9) 0.4030(2) -0.34809(14) 0.0354(7) Uani 1 1 d . .
F2 F -0.47260(11) 0.1992(3) -0.51886(13) 0.0461(9) Uani 1 1 d . .
F7 F -0.34465(10) 0.0475(2) -0.04922(15) 0.0496(9) Uani 1 1 d . .
F3 F -0.42476(10) 0.3563(2) -0.46444(14) 0.0457(9) Uani 1 1 d . .
F9 F -0.41089(11) 0.3550(2) -0.07646(15) 0.0470(9) Uani 1 1 d . .
F8 F -0.34541(10) 0.2331(3) -0.01148(14) 0.0508(9) Uani 1 1 d . .
B1 B -0.47163(17) 0.0733(4) -0.2755(2) 0.0213(12) Uani 1 1 d . .
B2 B -0.21700(16) 0.5497(4) -0.4590(2) 0.0181(11) Uani 1 1 d . .
B3 B -0.15665(17) 0.0493(4) -0.4556(2) 0.0193(11) Uani 1 1 d . .
Te1 Te -0.57722(2) 0.03669(2) -0.28779(2) 0.02499(9) Uani 1 1 d . .
Te2 Te -0.11061(2) 0.56152(3) -0.45567(2) 0.02444(9) Uani 1 1 d . .
Te3 Te -0.26330(2) 0.07392(3) -0.46239(2) 0.02653(9) Uani 1 1 d . .
C12 C -0.46646(15) 0.2717(3) -0.3467(2) 0.0209(10) Uani 1 1 d . .
C10 C -0.59301(15) 0.2583(4) -0.4025(2) 0.0246(11) Uani 1 1 d . .
H10A H -0.5727 0.2970 -0.3736 0.030 Uiso 1 1 calc R U
C17 C -0.40931(14) 0.0742(3) -0.3135(2) 0.0206(10) Uani 1 1 d . .
C16 C -0.49186(16) 0.1692(4) -0.4312(2) 0.0262(11) Uani 1 1 d . .
C24 C -0.44722(14) 0.1330(3) -0.1613(2) 0.0195(10) Uani 1 1 d . .
C25 C -0.44516(16) 0.2267(3) -0.1421(2) 0.0240(11) Uani 1 1 d . .
C23 C -0.46361(16) -0.0648(4) -0.3457(2) 0.0300(12) Uani 1 1 d . .
H23A H -0.4904 -0.0542 -0.3804 0.036 Uiso 1 1 calc R U
H23B H -0.4554 -0.1324 -0.3456 0.036 Uiso 1 1 calc R U
C28 C -0.37832(16) 0.1076(4) -0.0787(2) 0.0295(12) Uani 1 1 d . .
C31 C -0.53895(15) 0.1089(4) -0.1570(2) 0.0247(11) Uani 1 1 d . .
C22 C -0.42663(15) -0.0033(4) -0.3524(2) 0.0240(11) Uani 1 1 d . .
C29 C -0.41197(15) 0.0750(4) -0.1288(2) 0.0245(11) Uani 1 1 d . .
C19 C -0.35866(17) 0.1087(4) -0.3681(2) 0.0345(13) Uani 1 1 d . .
H19A H -0.3359 0.1462 -0.3735 0.041 Uiso 1 1 calc R U
C36 C -0.51707(17) 0.0733(4) -0.0988(2) 0.0306(12) Uani 1 1 d . .
H36A H -0.4929 0.0318 -0.0923 0.037 Uiso 1 1 calc R U
C18 C -0.37435(15) 0.1274(4) -0.3208(2) 0.0271(12) Uani 1 1 d . .
H18A H -0.3614 0.1763 -0.2931 0.033 Uiso 1 1 calc R U
C21 C -0.41000(17) -0.0219(4) -0.3997(2) 0.0334(13) Uani 1 1 d . .
H21A H -0.4216 -0.0730 -0.4262 0.040 Uiso 1 1 calc R U
C13 C -0.44422(15) 0.3270(4) -0.3762(2) 0.0270(11) Uani 1 1 d . .
C26 C -0.41138(17) 0.2626(4) -0.0929(2) 0.0301(12) Uani 1 1 d . .
C20 C -0.37680(17) 0.0334(4) -0.4083(2) 0.0370(13) Uani 1 1 d . .
H20A H -0.3664 0.0208 -0.4408 0.044 Uiso 1 1 calc R U
C15 C -0.47047(16) 0.2233(4) -0.4620(2) 0.0284(12) Uani 1 1 d . .
C27 C -0.37827(17) 0.2011(4) -0.0609(2) 0.0335(13) Uani 1 1 d . .
C14 C -0.44608(16) 0.3031(4) -0.4347(2) 0.0310(12) Uani 1 1 d . .
C35 C -0.53125(19) 0.0996(5) -0.0507(2) 0.0404(15) Uani 1 1 d . .
H35A H -0.5166 0.0751 -0.0118 0.048 Uiso 1 1 calc R U
C32 C -0.57547(17) 0.1698(4) -0.1646(3) 0.0326(13) Uani 1 1 d . .
H32A H -0.5910 0.1932 -0.2034 0.039 Uiso 1 1 calc R U
C34 C -0.56681(19) 0.1616(5) -0.0593(3) 0.0446(16) Uani 1 1 d . .
H34A H -0.5756 0.1800 -0.0262 0.053 Uiso 1 1 calc R U
C33 C -0.58889(18) 0.1959(4) -0.1160(3) 0.0397(14) Uani 1 1 d . .
H33A H -0.6131 0.2371 -0.1220 0.048 Uiso 1 1 calc R U
F20 F -0.17423(9) 0.4637(2) -0.28861(13) 0.0368(7) Uani 1 1 d . .
F15 F -0.23710(9) 0.7975(2) -0.54520(13) 0.0335(7) Uani 1 1 d . .
F11 F -0.26619(9) 0.4700(2) -0.59846(13) 0.0334(7) Uani 1 1 d . .
F16 F -0.22630(10) 0.7523(2) -0.39544(14) 0.0370(7) Uani 1 1 d . .
F14 F -0.31009(10) 0.8468(2) -0.63742(14) 0.0416(8) Uani 1 1 d . .
F13 F -0.36104(10) 0.7094(3) -0.71117(14) 0.0473(9) Uani 1 1 d . .
F12 F -0.33818(9) 0.5212(2) -0.69114(14) 0.0450(9) Uani 1 1 d . .
F19 F -0.21530(12) 0.5086(3) -0.20866(15) 0.0657(12) Uani 1 1 d . .
F17 F -0.26921(12) 0.7948(3) -0.31577(19) 0.0666(11) Uani 1 1 d . .
F18 F -0.26362(14) 0.6729(3) -0.22192(18) 0.0800(14) Uani 1 1 d . .
O2 O -0.26306(9) 0.5628(2) -0.46080(13) 0.0189(7) Uani 1 1 d . .
N2 N -0.21207(13) 0.4335(3) -0.46836(17) 0.0226(9) Uani 1 1 d . .
H2A H -0.2302 0.4170 -0.5053 0.027 Uiso 1 1 calc R U
H2B H -0.1842 0.4213 -0.4673 0.027 Uiso 1 1 calc R U
C37 C -0.16908(14) 0.6089(3) -0.5240(2) 0.0201(10) Uani 1 1 d . .
C60 C -0.19902(14) 0.6075(4) -0.34465(19) 0.0195(10) Uani 1 1 d . .
C40 C -0.13664(15) 0.5787(3) -0.38302(19) 0.0192(10) Uani 1 1 d . .
C53 C -0.28023(14) 0.5030(3) -0.42667(19) 0.0172(10) Uani 1 1 d . .
C58 C -0.26339(15) 0.4109(3) -0.4091(2) 0.0225(11) Uani 1 1 d . .
C66 C -0.10135(14) 0.5939(4) -0.3234(2) 0.0214(11) Uani 1 1 d . .
C47 C -0.24917(14) 0.6323(3) -0.56795(19) 0.0182(10) Uani 1 1 d . .
C39 C -0.18079(14) 0.5790(3) -0.39426(19) 0.0171(10) Uani 1 1 d . .
C65 C -0.19652(16) 0.5473(4) -0.2961(2) 0.0273(12) Uani 1 1 d . .
C54 C -0.31641(15) 0.5358(4) -0.4113(2) 0.0237(11) Uani 1 1 d . .
H54A H -0.3279 0.5972 -0.4235 0.028 Uiso 1 1 calc R U
C52 C -0.26175(15) 0.7265(4) -0.5803(2) 0.0217(10) Uani 1 1 d . .
C38 C -0.20903(14) 0.5999(3) -0.51673(19) 0.0189(10) Uani 1 1 d . .
C55 C -0.33551(17) 0.4786(4) -0.3783(2) 0.0331(13) Uani 1 1 d . .
H55A H -0.3596 0.5016 -0.3676 0.040 Uiso 1 1 calc R U
C61 C -0.22344(16) 0.6904(4) -0.3498(2) 0.0277(12) Uani 1 1 d . .
C48 C -0.27674(16) 0.5648(4) -0.6065(2) 0.0251(11) Uani 1 1 d . .
C71 C -0.07361(16) 0.5180(4) -0.2960(2) 0.0301(12) Uani 1 1 d . .
H71A H -0.0767 0.4585 -0.3156 0.036 Uiso 1 1 calc R U
C57 C -0.28363(16) 0.3543(4) -0.3770(2) 0.0289(12) Uani 1 1 d . .
H57A H -0.2729 0.2921 -0.3660 0.035 Uiso 1 1 calc R U
C59 C -0.22236(16) 0.3725(4) -0.4220(2) 0.0264(11) Uani 1 1 d . .
H59A H -0.1971 0.3723 -0.3845 0.032 Uiso 1 1 calc R U
H59B H -0.2277 0.3066 -0.4369 0.032 Uiso 1 1 calc R U
C67 C -0.09555(15) 0.6817(4) -0.2940(2) 0.0260(11) Uani 1 1 d . .
H67A H -0.1140 0.7332 -0.3120 0.031 Uiso 1 1 calc R U
C41 C -0.16096(14) 0.6465(4) -0.5794(2) 0.0209(10) Uani 1 1 d . .
C56 C -0.31912(16) 0.3865(4) -0.3608(2) 0.0322(13) Uani 1 1 d . .
H56A H -0.3320 0.3473 -0.3384 0.039 Uiso 1 1 calc R U
C51 C -0.29889(16) 0.7537(4) -0.6279(2) 0.0271(11) Uani 1 1 d . .
C42 C -0.13829(17) 0.7321(4) -0.5792(2) 0.0300(12) Uani 1 1 d . .
H42A H -0.1264 0.7660 -0.5427 0.036 Uiso 1 1 calc R U
C49 C -0.31356(16) 0.5898(4) -0.6548(2) 0.0296(12) Uani 1 1 d . .
C70 C -0.04159(18) 0.5301(5) -0.2400(2) 0.0417(15) Uani 1 1 d . .
H70A H -0.0233 0.4785 -0.2216 0.050 Uiso 1 1 calc R U
C50 C -0.32480(16) 0.6845(4) -0.6650(2) 0.0311(13) Uani 1 1 d . .
C68 C -0.06268(17) 0.6944(4) -0.2378(2) 0.0366(14) Uani 1 1 d . .
H68A H -0.0586 0.7544 -0.2186 0.044 Uiso 1 1 calc R U
C69 C -0.03636(16) 0.6179(5) -0.2108(2) 0.0414(16) Uani 1 1 d . .
H69A H -0.0148 0.6253 -0.1726 0.050 Uiso 1 1 calc R U
C43 C -0.13308(19) 0.7679(4) -0.6322(3) 0.0406(14) Uani 1 1 d . .
H43A H -0.1184 0.8262 -0.6316 0.049 Uiso 1 1 calc R U
C44 C -0.14973(18) 0.7168(5) -0.6856(2) 0.0398(15) Uani 1 1 d . .
H44A H -0.1461 0.7406 -0.7213 0.048 Uiso 1 1 calc R U
C64 C -0.21844(19) 0.5697(5) -0.2553(2) 0.0394(15) Uani 1 1 d . .
C45 C -0.17124(18) 0.6327(5) -0.6868(2) 0.0394(14) Uani 1 1 d . .
H45A H -0.1823 0.5988 -0.7234 0.047 Uiso 1 1 calc R U
C46 C -0.17704(17) 0.5962(4) -0.6344(2) 0.0302(12) Uani 1 1 d . .
H46A H -0.1918 0.5377 -0.6357 0.036 Uiso 1 1 calc R U
C62 C -0.24524(19) 0.7132(4) -0.3090(3) 0.0404(15) Uani 1 1 d . .
C63 C -0.2424(2) 0.6522(5) -0.2621(3) 0.0472(17) Uani 1 1 d . .
F25 F -0.15138(10) -0.0197(2) -0.58266(13) 0.0349(7) Uani 1 1 d . .
F21 F -0.18153(10) 0.3024(2) -0.54368(14) 0.0360(7) Uani 1 1 d . .
F30 F -0.13184(10) -0.0504(2) -0.29009(13) 0.0408(8) Uani 1 1 d . .
F26 F -0.11368(10) 0.2488(2) -0.37579(14) 0.0401(8) Uani 1 1 d . .
F27 F -0.04195(10) 0.2850(2) -0.27785(17) 0.0535(10) Uani 1 1 d . .
F24 F -0.10945(10) 0.0424(2) -0.65883(14) 0.0444(8) Uani 1 1 d . .
F28 F -0.01519(10) 0.1550(3) -0.18589(14) 0.0545(10) Uani 1 1 d . .
F22 F -0.13789(11) 0.3633(2) -0.61805(16) 0.0499(9) Uani 1 1 d . .
F23 F -0.10189(10) 0.2342(3) -0.67698(15) 0.0546(10) Uani 1 1 d . .
F29 F -0.06057(12) -0.0126(3) -0.19374(15) 0.0612(11) Uani 1 1 d . .
O3 O -0.11050(10) 0.0610(2) -0.45411(14) 0.0218(7) Uani 1 1 d . .
N3 N -0.16800(12) -0.0657(3) -0.46677(18) 0.0233(9) Uani 1 1 d . .
H3A H -0.1951 -0.0767 -0.4644 0.028 Uiso 1 1 calc R U
H3B H -0.1686 -0.0812 -0.5044 0.028 Uiso 1 1 calc R U
C76 C -0.26624(14) 0.1365(4) -0.5883(2) 0.0223(11) Uani 1 1 d . .
C82 C -0.16815(14) 0.1381(4) -0.5601(2) 0.0226(11) Uani 1 1 d . .
C72 C -0.23311(15) 0.1112(3) -0.5280(2) 0.0201(10) Uani 1 1 d . .
C95 C -0.12454(15) 0.0974(4) -0.3372(2) 0.0219(10) Uani 1 1 d . .
C75 C -0.20465(15) 0.0841(3) -0.3856(2) 0.0226(11) Uani 1 1 d . .
C88 C -0.07938(14) -0.0089(3) -0.4358(2) 0.0202(10) Uani 1 1 d . .
C83 C -0.16383(16) 0.2353(4) -0.5717(2) 0.0270(11) Uani 1 1 d . .
C73 C -0.18870(15) 0.1029(3) -0.5149(2) 0.0202(10) Uani 1 1 d . .
C93 C -0.08875(15) -0.1011(4) -0.4193(2) 0.0240(11) Uani 1 1 d . .
C74 C -0.16446(15) 0.0774(3) -0.3922(2) 0.0216(10) Uani 1 1 d . .
C77 C -0.28957(16) 0.2228(4) -0.5992(2) 0.0286(12) Uani 1 1 d . .
H77A H -0.2838 0.2697 -0.5688 0.034 Uiso 1 1 calc R U
C100 C -0.10980(17) 0.0333(4) -0.2892(2) 0.0288(12) Uani 1 1 d . .
C96 C -0.10020(16) 0.1814(4) -0.3314(2) 0.0277(11) Uani 1 1 d . .
C81 C -0.27575(17) 0.0678(4) -0.6341(2) 0.0298(12) Uani 1 1 d . .
H81A H -0.2602 0.0096 -0.6274 0.036 Uiso 1 1 calc R U
C101 C -0.21593(16) 0.1039(4) -0.3294(2) 0.0301(13) Uani 1 1 d . .
C87 C -0.14834(15) 0.0766(4) -0.5910(2) 0.0262(11) Uani 1 1 d . .
C94 C -0.13523(16) -0.1290(4) -0.4221(2) 0.0274(11) Uani 1 1 d . .
H94A H -0.1408 -0.1960 -0.4345 0.033 Uiso 1 1 calc R U
H94B H -0.1384 -0.1220 -0.3819 0.033 Uiso 1 1 calc R U
C78 C -0.32166(17) 0.2389(4) -0.6557(2) 0.0329(13) Uani 1 1 d . .
H78A H -0.3367 0.2977 -0.6635 0.039 Uiso 1 1 calc R U
C98 C -0.05026(17) 0.1358(4) -0.2352(2) 0.0340(13) Uani 1 1 d . .
C89 C -0.03677(15) 0.0130(4) -0.4361(2) 0.0294(12) Uani 1 1 d . .
H89A H -0.0307 0.0735 -0.4492 0.035 Uiso 1 1 calc R U
C79 C -0.33134(16) 0.1694(4) -0.7000(2) 0.0324(13) Uani 1 1 d . .
H79A H -0.3537 0.1797 -0.7372 0.039 Uiso 1 1 calc R U
C84 C -0.14177(16) 0.2688(4) -0.6103(2) 0.0306(12) Uani 1 1 d . .
C102 C -0.20259(17) 0.1895(5) -0.2967(2) 0.0385(14) Uani 1 1 d . .
H10B H -0.1842 0.2326 -0.3081 0.046 Uiso 1 1 calc R U
C92 C -0.05447(17) -0.1674(4) -0.3994(2) 0.0338(13) Uani 1 1 d . .
H92A H -0.0604 -0.2286 -0.3873 0.041 Uiso 1 1 calc R U
C86 C -0.12656(15) 0.1075(4) -0.6299(2) 0.0309(13) Uani 1 1 d . .
C80 C -0.30804(18) 0.0848(4) -0.6895(2) 0.0376(14) Uani 1 1 d . .
H80A H -0.3140 0.0382 -0.7201 0.045 Uiso 1 1 calc R U
C85 C -0.12278(16) 0.2038(4) -0.6388(2) 0.0334(13) Uani 1 1 d . .
C99 C -0.07310(18) 0.0523(4) -0.2389(2) 0.0378(14) Uani 1 1 d . .
C97 C -0.06360(17) 0.2016(4) -0.2821(2) 0.0328(13) Uani 1 1 d . .
C90 C -0.00359(17) -0.0544(4) -0.4171(3) 0.0392(14) Uani 1 1 d . .
H90A H 0.0250 -0.0396 -0.4176 0.047 Uiso 1 1 calc R U
C91 C -0.01195(18) -0.1445(4) -0.3972(3) 0.0426(15) Uani 1 1 d . .
H91A H 0.0111 -0.1889 -0.3824 0.051 Uiso 1 1 calc R U
C103 C -0.2168(2) 0.2101(6) -0.2472(3) 0.060(2) Uani 1 1 d . .
H10C H -0.2088 0.2680 -0.2260 0.072 Uiso 1 1 calc R U
C106 C -0.24263(17) 0.0393(5) -0.3109(3) 0.0454(16) Uani 1 1 d . .
H10D H -0.2519 -0.0178 -0.3326 0.054 Uiso 1 1 calc R U
C104 C -0.2428(2) 0.1437(8) -0.2299(3) 0.073(3) Uani 1 1 d . .
H10E H -0.2521 0.1570 -0.1964 0.088 Uiso 1 1 calc R U
C105 C -0.2553(2) 0.0594(7) -0.2607(3) 0.068(3) Uani 1 1 d . .
H10F H -0.2724 0.0151 -0.2477 0.081 Uiso 1 1 calc R U
C117 C -0.0500(3) 0.3048(7) -0.4652(6) 0.119(4) Uani 1 1 d . U
H11A H -0.0569 0.2397 -0.4553 0.143 Uiso 1 1 calc R U
H11B H -0.0773 0.3427 -0.4771 0.143 Uiso 1 1 calc R U
C118 C -0.0319(3) 0.3036(13) -0.5093(5) 0.201(7) Uani 1 1 d . U
H11C H -0.0368 0.3642 -0.5316 0.241 Uiso 1 1 calc R U
H11D H -0.0436 0.2510 -0.5377 0.241 Uiso 1 1 calc R U
C119 C 0.0173(3) 0.2887(13) -0.4737(7) 0.244(8) Uani 1 1 d . U
H11E H 0.0229 0.2258 -0.4542 0.292 Uiso 1 1 calc R U
H11F H 0.0359 0.2969 -0.4995 0.292 Uiso 1 1 calc R U
C120 C 0.0238(4) 0.3647(12) -0.4300(6) 0.198(7) Uani 1 1 d . U
H12A H 0.0233 0.4275 -0.4488 0.238 Uiso 1 1 calc R U
H12B H 0.0517 0.3571 -0.3966 0.238 Uiso 1 1 calc R U
C121 C -0.0139(4) 0.3518(11) -0.4096(5) 0.155(5) Uani 1 1 d . U
H12C H -0.0242 0.4133 -0.3991 0.186 Uiso 1 1 calc R U
H12D H -0.0065 0.3098 -0.3741 0.186 Uiso 1 1 calc R U

loop_
_atom_site_aniso_label
_atom_site_aniso_U_11
_atom_site_aniso_U_22
_atom_site_aniso_U_33
_atom_site_aniso_U_23
_atom_site_aniso_U_13
_atom_site_aniso_U_12
F10 0.0378(17) 0.0274(17) 0.0459(19) 0.0044(14) 0.0166(14) 0.0116(14)
O1 0.0173(16) 0.0267(19) 0.0196(16) -0.0033(14) 0.0057(13) 0.0006(14)
N1 0.023(2) 0.025(2) 0.026(2) 0.0023(18) 0.0076(17) -0.0002(18)
C11 0.019(2) 0.025(3) 0.021(2) 0.003(2) 0.0076(18) 0.005(2)
C2 0.021(2) 0.022(3) 0.013(2) 0.0007(19) 0.0043(18) 0.0002(19)
C1 0.026(3) 0.021(3) 0.016(2) 0.0044(19) 0.0042(18) -0.003(2)
C4 0.021(2) 0.024(3) 0.017(2) 0.0049(19) 0.0040(18) 0.001(2)
C5 0.019(2) 0.026(3) 0.014(2) 0.0055(19) 0.0065(17) -0.003(2)
C3 0.021(2) 0.019(3) 0.014(2) 0.0001(18) 0.0034(17) 0.0019(19)
C8 0.020(2) 0.033(3) 0.022(2) 0.009(2) 0.0051(19) 0.005(2)
C9 0.030(3) 0.021(3) 0.024(3) -0.002(2) 0.009(2) 0.000(2)
C6 0.039(3) 0.020(3) 0.036(3) 0.002(2) -0.005(2) 0.001(2)
C7 0.036(3) 0.030(3) 0.030(3) -0.002(2) -0.008(2) -0.009(2)
F5 0.0384(16) 0.0299(17) 0.0239(15) -0.0063(12) 0.0143(12) -0.0054(13)
F1 0.0390(17) 0.0421(19) 0.0211(15) -0.0083(13) 0.0070(12) -0.0077(14)
F6 0.0359(17) 0.0252(17) 0.0385(18) 0.0036(14) 0.0012(13) 0.0054(13)
F4 0.0309(16) 0.0319(18) 0.0460(19) -0.0008(14) 0.0159(14) -0.0094(14)
F2 0.056(2) 0.068(2) 0.0219(16) 0.0008(16) 0.0236(15) -0.0004(18)
F7 0.0350(18) 0.055(2) 0.0408(19) 0.0127(16) -0.0132(14) 0.0080(16)
F3 0.0441(19) 0.062(2) 0.0403(19) 0.0145(17) 0.0260(15) -0.0078(17)
F9 0.065(2) 0.0340(19) 0.049(2) -0.0169(16) 0.0282(17) -0.0144(17)
F8 0.0440(19) 0.074(3) 0.0259(17) -0.0119(16) -0.0008(14) -0.0248(18)
B1 0.019(3) 0.027(3) 0.017(3) -0.002(2) 0.005(2) -0.002(2)
B2 0.018(3) 0.026(3) 0.012(2) -0.002(2) 0.0067(19) 0.000(2)
B3 0.017(3) 0.020(3) 0.021(3) 0.004(2) 0.006(2) 0.000(2)
Te1 0.01921(16) 0.0335(2) 0.02046(16) 0.00496(14) 0.00399(12) -0.00474(14)
Te2 0.01830(16) 0.0370(2) 0.01958(15) 0.00108(14) 0.00831(12) 0.00495(14)
Te3 0.01796(16) 0.0391(2) 0.02343(17) 0.00521(15) 0.00796(12) -0.00162(14)
C12 0.020(2) 0.025(3) 0.018(2) 0.001(2) 0.0063(18) 0.003(2)
C10 0.020(2) 0.031(3) 0.020(2) -0.002(2) 0.0024(19) -0.002(2)
C17 0.020(2) 0.025(3) 0.017(2) 0.000(2) 0.0063(18) 0.004(2)
C16 0.026(3) 0.029(3) 0.021(2) -0.002(2) 0.005(2) -0.001(2)
C24 0.018(2) 0.026(3) 0.017(2) 0.0059(19) 0.0086(18) -0.001(2)
C25 0.027(3) 0.021(3) 0.026(3) 0.005(2) 0.012(2) 0.003(2)
C23 0.032(3) 0.028(3) 0.030(3) -0.009(2) 0.010(2) 0.001(2)
C28 0.022(3) 0.037(3) 0.024(3) 0.006(2) 0.000(2) -0.001(2)
C31 0.021(2) 0.030(3) 0.025(3) 0.000(2) 0.009(2) -0.005(2)
C22 0.019(2) 0.026(3) 0.026(3) -0.003(2) 0.0050(19) -0.001(2)
C29 0.024(2) 0.022(3) 0.026(3) 0.004(2) 0.006(2) -0.001(2)
C19 0.030(3) 0.043(3) 0.039(3) -0.007(3) 0.022(2) -0.007(3)
C36 0.028(3) 0.037(3) 0.025(3) -0.001(2) 0.006(2) -0.003(2)
C18 0.020(2) 0.034(3) 0.027(3) -0.005(2) 0.007(2) -0.004(2)
C21 0.030(3) 0.042(4) 0.026(3) -0.012(2) 0.008(2) -0.006(3)
C13 0.023(3) 0.027(3) 0.030(3) 0.002(2) 0.007(2) 0.001(2)
C26 0.037(3) 0.028(3) 0.031(3) -0.008(2) 0.019(2) -0.007(2)
C20 0.036(3) 0.048(4) 0.032(3) -0.012(3) 0.018(2) -0.005(3)
C15 0.031(3) 0.040(3) 0.020(3) 0.004(2) 0.016(2) 0.001(2)
C27 0.028(3) 0.054(4) 0.019(3) -0.009(2) 0.008(2) -0.010(3)
C14 0.029(3) 0.038(3) 0.031(3) 0.012(2) 0.016(2) 0.001(2)
C35 0.044(3) 0.058(4) 0.021(3) -0.002(3) 0.012(2) -0.014(3)
C32 0.029(3) 0.033(3) 0.039(3) 0.004(3) 0.016(2) -0.003(2)
C34 0.039(3) 0.063(4) 0.044(4) -0.021(3) 0.030(3) -0.018(3)
C33 0.036(3) 0.041(4) 0.049(4) -0.012(3) 0.024(3) 0.001(3)
F20 0.0393(17) 0.0421(19) 0.0257(16) 0.0136(14) 0.0060(13) 0.0001(15)
F15 0.0392(17) 0.0249(16) 0.0345(17) -0.0032(13) 0.0093(13) -0.0034(13)
F11 0.0398(17) 0.0238(16) 0.0291(16) -0.0059(13) 0.0008(13) -0.0040(13)
F16 0.0412(18) 0.0273(17) 0.0453(19) 0.0026(15) 0.0182(15) 0.0039(14)
F14 0.0453(19) 0.040(2) 0.0413(19) 0.0150(15) 0.0164(15) 0.0177(15)
F13 0.0314(17) 0.072(3) 0.0294(17) 0.0108(16) -0.0024(13) 0.0141(16)
F12 0.0324(17) 0.061(2) 0.0302(17) -0.0143(16) -0.0056(13) -0.0125(16)
F19 0.064(2) 0.112(3) 0.0273(19) 0.015(2) 0.0232(17) -0.018(2)
F17 0.070(3) 0.054(3) 0.093(3) -0.027(2) 0.050(2) 0.009(2)
F18 0.087(3) 0.117(4) 0.064(3) -0.030(3) 0.062(2) -0.014(3)
O2 0.0194(16) 0.0204(18) 0.0181(16) 0.0053(13) 0.0076(12) -0.0001(13)
N2 0.024(2) 0.024(2) 0.022(2) 0.0008(17) 0.0112(16) 0.0010(17)
C37 0.022(2) 0.021(3) 0.017(2) -0.0004(19) 0.0060(18) -0.002(2)
C60 0.017(2) 0.030(3) 0.013(2) -0.0051(19) 0.0062(17) -0.007(2)
C40 0.028(3) 0.017(2) 0.015(2) -0.0002(18) 0.0097(18) -0.001(2)
C53 0.017(2) 0.020(2) 0.015(2) 0.0028(18) 0.0045(17) -0.0059(19)
C58 0.019(2) 0.026(3) 0.020(2) 0.000(2) 0.0023(18) -0.004(2)
C66 0.013(2) 0.037(3) 0.015(2) 0.004(2) 0.0059(17) 0.002(2)
C47 0.020(2) 0.025(3) 0.012(2) 0.0004(19) 0.0089(17) -0.001(2)
C39 0.020(2) 0.020(3) 0.011(2) 0.0027(18) 0.0058(17) -0.0014(19)
C65 0.024(3) 0.040(3) 0.017(2) -0.001(2) 0.0053(19) -0.009(2)
C54 0.021(2) 0.023(3) 0.026(3) 0.006(2) 0.0066(19) 0.002(2)
C52 0.026(3) 0.028(3) 0.015(2) -0.004(2) 0.0114(19) -0.003(2)
C38 0.020(2) 0.021(3) 0.014(2) -0.0027(19) 0.0046(17) -0.0028(19)
C55 0.029(3) 0.040(3) 0.037(3) 0.003(3) 0.021(2) -0.004(3)
C61 0.026(3) 0.028(3) 0.029(3) -0.006(2) 0.010(2) -0.007(2)
C48 0.027(3) 0.025(3) 0.022(2) 0.000(2) 0.007(2) -0.003(2)
C71 0.026(3) 0.031(3) 0.030(3) 0.006(2) 0.005(2) 0.007(2)
C57 0.027(3) 0.030(3) 0.028(3) 0.005(2) 0.006(2) 0.000(2)
C59 0.030(3) 0.023(3) 0.026(3) 0.005(2) 0.010(2) 0.004(2)
C67 0.025(3) 0.035(3) 0.017(2) -0.001(2) 0.0057(19) 0.001(2)
C41 0.019(2) 0.029(3) 0.016(2) 0.002(2) 0.0087(18) 0.004(2)
C56 0.031(3) 0.036(3) 0.033(3) 0.010(2) 0.016(2) -0.005(2)
C51 0.029(3) 0.030(3) 0.027(3) 0.010(2) 0.016(2) 0.013(2)
C42 0.036(3) 0.030(3) 0.030(3) -0.004(2) 0.019(2) -0.006(2)
C49 0.025(3) 0.046(4) 0.016(2) -0.004(2) 0.0057(19) -0.004(2)
C70 0.033(3) 0.058(4) 0.026(3) 0.018(3) -0.001(2) 0.008(3)
C50 0.021(3) 0.055(4) 0.018(2) 0.005(2) 0.006(2) 0.004(3)
C68 0.029(3) 0.054(4) 0.026(3) -0.011(3) 0.008(2) -0.006(3)
C69 0.021(3) 0.078(5) 0.018(3) 0.003(3) -0.005(2) -0.005(3)
C43 0.043(3) 0.034(3) 0.054(4) 0.012(3) 0.030(3) 0.003(3)
C44 0.039(3) 0.063(4) 0.022(3) 0.013(3) 0.016(2) 0.005(3)
C64 0.039(3) 0.064(4) 0.018(3) -0.005(3) 0.013(2) -0.020(3)
C45 0.039(3) 0.061(4) 0.019(3) -0.005(3) 0.011(2) -0.009(3)
C46 0.033(3) 0.037(3) 0.024(3) 0.001(2) 0.014(2) -0.005(2)
C62 0.037(3) 0.046(4) 0.046(4) -0.017(3) 0.025(3) -0.005(3)
C63 0.041(3) 0.076(5) 0.035(3) -0.025(3) 0.027(3) -0.016(3)
F25 0.0480(18) 0.0271(17) 0.0332(17) -0.0028(13) 0.0180(14) 0.0072(14)
F21 0.0485(19) 0.0273(17) 0.0396(18) -0.0039(14) 0.0243(15) 0.0010(14)
F30 0.0471(19) 0.045(2) 0.0278(16) 0.0142(14) 0.0091(14) -0.0045(16)
F26 0.0393(18) 0.0279(17) 0.046(2) 0.0079(15) 0.0037(14) -0.0010(14)
F27 0.0400(19) 0.038(2) 0.070(3) -0.0133(18) 0.0006(17) -0.0090(16)
F24 0.0425(18) 0.067(2) 0.0308(17) -0.0008(16) 0.0218(14) 0.0195(17)
F28 0.0385(19) 0.079(3) 0.0319(19) -0.0217(18) -0.0083(14) 0.0067(18)
F22 0.061(2) 0.038(2) 0.054(2) 0.0142(17) 0.0241(18) -0.0091(17)
F23 0.045(2) 0.085(3) 0.045(2) 0.0234(19) 0.0308(17) 0.0009(19)
F29 0.065(2) 0.078(3) 0.0285(19) 0.0181(18) -0.0018(16) 0.009(2)
O3 0.0182(16) 0.0232(18) 0.0262(17) 0.0020(14) 0.0102(13) 0.0004(14)
N3 0.020(2) 0.025(2) 0.027(2) 0.0000(18) 0.0093(16) -0.0040(17)
C76 0.017(2) 0.025(3) 0.026(3) 0.002(2) 0.0091(19) 0.000(2)
C82 0.015(2) 0.031(3) 0.021(2) -0.001(2) 0.0046(18) -0.001(2)
C72 0.028(3) 0.019(2) 0.017(2) -0.0016(19) 0.0112(19) -0.004(2)
C95 0.023(2) 0.027(3) 0.018(2) 0.000(2) 0.0101(19) 0.003(2)
C75 0.022(2) 0.026(3) 0.019(2) 0.006(2) 0.0049(18) 0.001(2)
C88 0.018(2) 0.026(3) 0.015(2) -0.0009(19) 0.0030(18) 0.006(2)
C83 0.025(3) 0.029(3) 0.026(3) 0.001(2) 0.007(2) 0.007(2)
C73 0.021(2) 0.020(3) 0.023(2) -0.002(2) 0.0111(19) -0.001(2)
C93 0.022(2) 0.028(3) 0.021(2) 0.003(2) 0.0059(19) 0.006(2)
C74 0.020(2) 0.022(3) 0.023(2) 0.007(2) 0.0068(19) -0.001(2)
C77 0.037(3) 0.029(3) 0.019(2) 0.000(2) 0.008(2) 0.001(2)
C100 0.033(3) 0.033(3) 0.022(3) 0.001(2) 0.011(2) 0.001(2)
C96 0.027(3) 0.027(3) 0.031(3) 0.001(2) 0.012(2) 0.005(2)
C81 0.035(3) 0.026(3) 0.026(3) 0.001(2) 0.007(2) 0.007(2)
C101 0.023(3) 0.052(4) 0.017(2) 0.016(2) 0.007(2) 0.013(2)
C87 0.025(3) 0.032(3) 0.022(2) 0.000(2) 0.007(2) 0.005(2)
C94 0.034(3) 0.022(3) 0.028(3) 0.003(2) 0.012(2) 0.003(2)
C78 0.032(3) 0.034(3) 0.034(3) 0.015(3) 0.012(2) 0.007(2)
C98 0.027(3) 0.049(4) 0.023(3) -0.014(3) 0.004(2) 0.003(3)
C89 0.022(3) 0.034(3) 0.030(3) 0.002(2) 0.005(2) 0.000(2)
C79 0.028(3) 0.044(4) 0.020(3) 0.005(2) 0.001(2) 0.001(2)
C84 0.026(3) 0.033(3) 0.029(3) 0.008(2) 0.004(2) -0.001(2)
C102 0.032(3) 0.059(4) 0.020(3) 0.003(3) 0.004(2) 0.017(3)
C92 0.035(3) 0.028(3) 0.035(3) 0.004(2) 0.007(2) 0.003(2)
C86 0.018(2) 0.055(4) 0.024(3) -0.002(3) 0.011(2) 0.011(2)
C80 0.040(3) 0.040(4) 0.026(3) -0.007(2) 0.001(2) -0.004(3)
C85 0.023(3) 0.051(4) 0.029(3) 0.015(3) 0.014(2) 0.005(3)
C99 0.040(3) 0.051(4) 0.018(3) 0.006(2) 0.005(2) 0.013(3)
C97 0.030(3) 0.030(3) 0.037(3) -0.009(2) 0.009(2) 0.002(2)
C90 0.021(3) 0.048(4) 0.043(3) -0.004(3) 0.002(2) 0.001(3)
C91 0.029(3) 0.040(4) 0.051(4) 0.006(3) 0.001(3) 0.012(3)
C103 0.058(4) 0.094(6) 0.022(3) -0.003(3) 0.005(3) 0.042(4)
C106 0.029(3) 0.072(5) 0.041(3) 0.022(3) 0.019(3) 0.012(3)
C104 0.047(4) 0.153(9) 0.023(3) 0.016(4) 0.017(3) 0.048(5)
C105 0.034(4) 0.139(8) 0.035(4) 0.037(5) 0.020(3) 0.018(4)
C117 0.096(6) 0.075(7) 0.192(11) -0.009(7) 0.057(6) -0.019(5)
C118 0.061(6) 0.416(19) 0.117(9) -0.122(11) 0.018(5) -0.036(9)
C119 0.072(6) 0.434(19) 0.213(13) -0.223(13) 0.030(7) -0.074(9)
C120 0.101(8) 0.330(17) 0.175(11) -0.185(11) 0.061(7) -0.079(9)
C121 0.115(8) 0.262(15) 0.078(7) 0.009(7) 0.020(6) 0.044(9)

loop_
_atom_type_symbol
_atom_type_description
_atom_type_scat_dispersion_real
_atom_type_scat_dispersion_imag
_atom_type_scat_source
C C 0.0033 0.0016 'International Tables Vol C Tables 4.2.6.8 and 6.1.1.4'
H H 0.0000 0.0000 'International Tables Vol C Tables 4.2.6.8 and 6.1.1.4'
B B 0.0013 0.0007 'International Tables Vol C Tables 4.2.6.8 and 6.1.1.4'
F F 0.0171 0.0103 'International Tables Vol C Tables 4.2.6.8 and 6.1.1.4'
N N 0.0061 0.0033 'International Tables Vol C Tables 4.2.6.8 and 6.1.1.4'
O O 0.0106 0.0060 'International Tables Vol C Tables 4.2.6.8 and 6.1.1.4'
Te Te -0.5308 1.6751 'International Tables Vol C Tables 4.2.6.8 and 6.1.1.4'

loop_
_geom_angle_atom_site_label_1
_geom_angle_atom_site_label_2
_geom_angle_atom_site_label_3
_geom_angle
C17 O1 B1 117.1(3)
C23 N1 B1 112.0(4)
C23 N1 H1A 109.2
B1 N1 H1A 109.2
C23 N1 H1B 109.2
B1 N1 H1B 109.2
H1A N1 H1B 107.9
C12 C11 C16 115.5(4)
C12 C11 C2 121.2(4)
C16 C11 C2 122.9(4)
C1 C2 C11 119.8(4)
C1 C2 B1 123.4(4)
C11 C2 B1 116.8(4)
C2 C1 C5 127.6(4)
C2 C1 Te1 119.3(3)
C5 C1 Te1 112.8(3)
C3 C4 C31 127.4(4)
C3 C4 Te1 118.7(3)
C31 C4 Te1 113.7(3)
C6 C5 C10 119.1(4)
C6 C5 C1 120.9(4)
C10 C5 C1 120.0(4)
C4 C3 C24 118.7(4)
C4 C3 B1 124.0(4)
C24 C3 B1 117.2(4)
C7 C8 C9 119.8(4)
C7 C8 H8A 120.1
C9 C8 H8A 120.1
C8 C9 C10 120.2(5)
C8 C9 H9A 119.9
C10 C9 H9A 119.9
C5 C6 C7 120.7(5)
C5 C6 H6A 119.7
C7 C6 H6A 119.7
C8 C7 C6 120.0(5)
C8 C7 H7A 120.0
C6 C7 H7A 120.0
O1 B1 C3 111.3(4)
O1 B1 N1 104.0(4)
C3 B1 N1 110.0(4)
O1 B1 C2 112.9(4)
C3 B1 C2 110.5(4)
N1 B1 C2 107.9(4)
O2 B2 C38 110.5(4)
O2 B2 C39 113.5(4)
C38 B2 C39 114.1(4)
O2 B2 N2 104.8(4)
C38 B2 N2 105.7(4)
C39 B2 N2 107.4(4)
O3 B3 C73 108.7(4)
O3 B3 C74 113.6(4)
C73 B3 C74 115.1(4)
O3 B3 N3 106.2(4)
C73 B3 N3 105.7(4)
C74 B3 N3 106.8(4)
C1 Te1 C4 92.47(17)
C37 Te2 C40 94.90(17)
C72 Te3 C75 96.15(18)
F5 C12 C13 117.4(4)
F5 C12 C11 119.2(4)
C13 C12 C11 123.4(5)
C5 C10 C9 120.2(4)
C5 C10 H10A 119.9
C9 C10 H10A 119.9
O1 C17 C18 117.9(4)
O1 C17 C22 122.5(4)
C18 C17 C22 119.6(4)
F1 C16 C15 118.3(4)
F1 C16 C11 119.2(4)
C15 C16 C11 122.5(5)
C25 C24 C29 115.5(4)
C25 C24 C3 123.7(4)
C29 C24 C3 120.8(4)
F10 C25 C24 119.3(4)
F10 C25 C26 117.0(4)
C24 C25 C26 123.6(5)
N1 C23 C22 111.0(4)
N1 C23 H23A 109.4
C22 C23 H23A 109.4
N1 C23 H23B 109.4
C22 C23 H23B 109.4
H23A C23 H23B 108.0
F7 C28 C27 120.7(4)
F7 C28 C29 119.6(5)
C27 C28 C29 119.6(5)
C36 C31 C32 117.9(5)
C36 C31 C4 121.8(4)
C32 C31 C4 120.2(4)
C21 C22 C17 118.8(5)
C21 C22 C23 119.1(4)
C17 C22 C23 122.0(4)
F6 C29 C28 118.4(4)
F6 C29 C24 119.0(4)
C28 C29 C24 122.5(5)
C18 C19 C20 119.9(5)
C18 C19 H19A 120.0
C20 C19 H19A 120.0
C35 C36 C31 119.9(5)
C35 C36 H36A 120.1
C31 C36 H36A 120.1
C19 C18 C17 120.7(5)
C19 C18 H18A 119.7
C17 C18 H18A 119.7
C20 C21 C22 121.3(5)
C20 C21 H21A 119.4
C22 C21 H21A 119.4
F4 C13 C12 120.4(5)
F4 C13 C14 120.1(5)
C12 C13 C14 119.5(5)
F9 C26 C27 120.5(5)
F9 C26 C25 121.1(5)
C27 C26 C25 118.4(5)
C21 C20 C19 119.6(5)
C21 C20 H20A 120.2
C19 C20 H20A 120.2
F2 C15 C16 120.3(5)
F2 C15 C14 119.6(4)
C16 C15 C14 120.2(5)
F8 C27 C28 119.7(5)
F8 C27 C26 120.0(5)
C28 C27 C26 120.3(5)
F3 C14 C13 120.5(5)
F3 C14 C15 120.6(5)
C13 C14 C15 118.9(5)
C36 C35 C34 120.9(5)
C36 C35 H35A 119.5
C34 C35 H35A 119.5
C33 C32 C31 121.4(5)
C33 C32 H32A 119.3
C31 C32 H32A 119.3
C33 C34 C35 119.9(5)
C33 C34 H34A 120.1
C35 C34 H34A 120.1
C34 C33 C32 120.0(6)
C34 C33 H33A 120.0
C32 C33 H33A 120.0
C53 O2 B2 119.2(3)
C59 N2 B2 114.3(4)
C59 N2 H2A 108.7
B2 N2 H2A 108.7
C59 N2 H2B 108.7
B2 N2 H2B 108.7
H2A N2 H2B 107.6
C38 C37 C41 125.4(4)
C38 C37 Te2 120.9(3)
C41 C37 Te2 113.6(3)
C61 C60 C65 117.4(5)
C61 C60 C39 120.2(4)
C65 C60 C39 122.0(4)
C39 C40 C66 127.4(4)
C39 C40 Te2 120.0(3)
C66 C40 Te2 112.6(3)
O2 C53 C54 117.7(4)
O2 C53 C58 122.4(4)
C54 C53 C58 119.9(4)
C57 C58 C53 118.7(4)
C57 C58 C59 119.0(4)
C53 C58 C59 122.2(4)
C67 C66 C71 118.7(4)
C67 C66 C40 121.7(4)
C71 C66 C40 119.5(5)
C52 C47 C48 115.4(4)
C52 C47 C38 124.5(4)
C48 C47 C38 120.1(4)
C40 C39 C60 119.5(4)
C40 C39 B2 124.3(4)
C60 C39 B2 116.2(4)
F20 C65 C64 118.0(5)
F20 C65 C60 121.1(4)
C64 C65 C60 120.8(5)
C55 C54 C53 120.4(5)
C55 C54 H54A 119.8
C53 C54 H54A 119.8
F15 C52 C47 119.8(4)
F15 C52 C51 117.3(4)
C47 C52 C51 122.9(4)
C37 C38 C47 118.0(4)
C37 C38 B2 124.0(4)
C47 C38 B2 117.8(4)
C54 C55 C56 120.2(5)
C54 C55 H55A 119.9
C56 C55 H55A 119.9
F16 C61 C60 119.9(4)
F16 C61 C62 118.2(5)
C60 C61 C62 121.9(5)
F11 C48 C49 117.6(4)
F11 C48 C47 119.3(4)
C49 C48 C47 123.0(5)
C70 C71 C66 120.4(5)
C70 C71 H71A 119.8
C66 C71 H71A 119.8
C56 C57 C58 122.0(5)
C56 C57 H57A 119.0
C58 C57 H57A 119.0
N2 C59 C58 110.2(4)
N2 C59 H59A 109.6
C58 C59 H59A 109.6
N2 C59 H59B 109.6
C58 C59 H59B 109.6
H59A C59 H59B 108.1
C66 C67 C68 121.0(5)
C66 C67 H67A 119.5
C68 C67 H67A 119.5
C42 C41 C46 117.9(5)
C42 C41 C37 122.2(4)
C46 C41 C37 119.9(4)
C57 C56 C55 118.8(5)
C57 C56 H56A 120.6
C55 C56 H56A 120.6
F14 C51 C50 120.0(4)
F14 C51 C52 120.5(5)
C50 C51 C52 119.5(5)
C43 C42 C41 121.0(5)
C43 C42 H42A 119.5
C41 C42 H42A 119.5
F12 C49 C50 120.7(4)
F12 C49 C48 120.0(5)
C50 C49 C48 119.4(5)
C71 C70 C69 120.3(5)
C71 C70 H70A 119.8
C69 C70 H70A 119.8
F13 C50 C49 119.8(5)
F13 C50 C51 120.3(5)
C49 C50 C51 119.8(4)
C69 C68 C67 119.3(5)
C69 C68 H68A 120.4
C67 C68 H68A 120.4
C68 C69 C70 120.3(5)
C68 C69 H69A 119.8
C70 C69 H69A 119.8
C44 C43 C42 119.5(5)
C44 C43 H43A 120.3
C42 C43 H43A 120.3
C45 C44 C43 120.7(5)
C45 C44 H44A 119.7
C43 C44 H44A 119.7
F19 C64 C63 121.1(5)
F19 C64 C65 118.9(6)
C63 C64 C65 120.0(5)
C44 C45 C46 120.6(5)
C44 C45 H45A 119.7
C46 C45 H45A 119.7
C45 C46 C41 120.3(5)
C45 C46 H46A 119.9
C41 C46 H46A 119.9
F17 C62 C63 120.4(5)
F17 C62 C61 120.3(6)
C63 C62 C61 119.3(6)
F18 C63 C64 119.3(6)
F18 C63 C62 120.2(6)
C64 C63 C62 120.6(5)
C88 O3 B3 123.5(4)
C94 N3 B3 113.3(3)
C94 N3 H3A 108.9
B3 N3 H3A 108.9
C94 N3 H3B 108.9
B3 N3 H3B 108.9
H3A N3 H3B 107.7
C81 C76 C77 119.0(4)
C81 C76 C72 117.8(4)
C77 C76 C72 123.1(4)
C87 C82 C83 114.0(5)
C87 C82 C73 122.5(5)
C83 C82 C73 123.3(4)
C73 C72 C76 126.8(4)
C73 C72 Te3 120.3(3)
C76 C72 Te3 112.7(3)
C96 C95 C100 115.6(4)
C96 C95 C74 122.0(4)
C100 C95 C74 122.4(4)
C74 C75 C101 128.6(4)
C74 C75 Te3 120.7(4)
C101 C75 Te3 110.6(3)
O3 C88 C89 117.1(4)
O3 C88 C93 123.1(4)
C89 C88 C93 119.8(4)
F21 C83 C84 117.0(5)
F21 C83 C82 119.4(4)
C84 C83 C82 123.6(5)
C72 C73 C82 118.7(4)
C72 C73 B3 124.1(4)
C82 C73 B3 117.1(4)
C92 C93 C88 119.2(4)
C92 C93 C94 119.7(5)
C88 C93 C94 121.2(4)
C75 C74 C95 117.6(4)
C75 C74 B3 123.7(4)
C95 C74 B3 118.6(4)
C76 C77 C78 119.7(5)
C76 C77 H77A 120.2
C78 C77 H77A 120.2
F30 C100 C99 117.9(5)
F30 C100 C95 120.2(4)
C99 C100 C95 121.9(5)
F26 C96 C97 117.8(5)
F26 C96 C95 118.7(4)
C97 C96 C95 123.5(5)
C80 C81 C76 120.4(5)
C80 C81 H81A 119.8
C76 C81 H81A 119.8
C106 C101 C102 119.2(5)
C106 C101 C75 119.6(5)
C102 C101 C75 121.0(5)
F25 C87 C86 118.4(5)
F25 C87 C82 117.8(4)
C86 C87 C82 123.8(5)
N3 C94 C93 109.2(4)
N3 C94 H94A 109.8
C93 C94 H94A 109.8
N3 C94 H94B 109.8
C93 C94 H94B 109.8
H94A C94 H94B 108.3
C79 C78 C77 120.6(5)
C79 C78 H78A 119.7
C77 C78 H78A 119.7
F28 C98 C99 120.3(5)
F28 C98 C97 119.9(5)
C99 C98 C97 119.7(5)
C90 C89 C88 119.8(5)
C90 C89 H89A 120.1
C88 C89 H89A 120.1
C80 C79 C78 119.7(5)
C80 C79 H79A 120.2
C78 C79 H79A 120.2
F22 C84 C85 120.5(5)
F22 C84 C83 120.4(5)
C85 C84 C83 119.1(5)
C103 C102 C101 120.0(6)
C103 C102 H10B 120.0
C101 C102 H10B 120.0
C91 C92 C93 121.0(5)
C91 C92 H92A 119.5
C93 C92 H92A 119.5
F24 C86 C85 121.0(5)
F24 C86 C87 119.4(5)
C85 C86 C87 119.6(5)
C79 C80 C81 120.6(5)
C79 C80 H80A 119.7
C81 C80 H80A 119.7
F23 C85 C86 119.8(5)
F23 C85 C84 120.2(5)
C86 C85 C84 119.9(5)
F29 C99 C98 120.6(5)
F29 C99 C100 119.1(5)
C98 C99 C100 120.4(5)
F27 C97 C96 121.1(5)
F27 C97 C98 119.9(5)
C96 C97 C98 118.9(5)
C89 C90 C91 120.8(5)
C89 C90 H90A 119.6
C91 C90 H90A 119.6
C92 C91 C90 119.3(5)
C92 C91 H91A 120.4
C90 C91 H91A 120.4
C104 C103 C102 119.1(7)
C104 C103 H10C 120.5
C102 C103 H10C 120.5
C105 C106 C101 120.1(7)
C105 C106 H10D 119.9
C101 C106 H10D 119.9
C105 C104 C103 121.4(6)
C105 C104 H10E 119.3
C103 C104 H10E 119.3
C104 C105 C106 120.2(7)
C104 C105 H10F 119.9
C106 C105 H10F 119.9
C118 C117 C121 104.7(9)
C118 C117 H11A 110.8
C121 C117 H11A 110.8
C118 C117 H11B 110.8
C121 C117 H11B 110.8
H11A C117 H11B 108.9
C117 C118 C119 102.1(11)
C117 C118 H11C 111.3
C119 C118 H11C 111.3
C117 C118 H11D 111.3
C119 C118 H11D 111.3
H11C C118 H11D 109.2
C120 C119 C118 99.7(12)
C120 C119 H11E 111.8
C118 C119 H11E 111.8
C120 C119 H11F 111.8
C118 C119 H11F 111.8
H11E C119 H11F 109.5
C119 C120 C121 101.4(11)
C119 C120 H12A 111.5
C121 C120 H12A 111.5
C119 C120 H12B 111.5
C121 C120 H12B 111.5
H12A C120 H12B 109.3
C120 C121 C117 104.4(9)
C120 C121 H12C 110.9
C117 C121 H12C 110.9
C120 C121 H12D 110.9
C117 C121 H12D 110.9
H12C C121 H12D 108.9

loop_
_geom_bond_atom_site_label_1
_geom_bond_atom_site_label_2
_geom_bond_distance
F10 C25 1.348(5)
O1 C17 1.357(5)
O1 B1 1.462(6)
N1 C23 1.483(6)
N1 B1 1.621(7)
N1 H1A 0.8900
N1 H1B 0.8900
C11 C12 1.370(6)
C11 C16 1.389(6)
C11 C2 1.486(6)
C2 C1 1.334(6)
C2 B1 1.634(7)
C1 C5 1.492(6)
C1 Te1 2.106(5)
C4 C3 1.344(6)
C4 C31 1.478(6)
C4 Te1 2.122(4)
C5 C6 1.374(6)
C5 C10 1.380(7)
C3 C24 1.483(6)
C3 B1 1.596(7)
C8 C7 1.369(7)
C8 C9 1.373(6)
C8 H8A 0.9300
C9 C10 1.382(6)
C9 H9A 0.9300
C6 C7 1.380(7)
C6 H6A 0.9300
C7 H7A 0.9300
F5 C12 1.343(5)
F1 C16 1.346(5)
F6 C29 1.348(5)
F4 C13 1.340(6)
F2 C15 1.334(5)
F7 C28 1.349(6)
F3 C14 1.331(6)
F9 C26 1.334(6)
F8 C27 1.345(5)
B2 O2 1.456(6)
B2 C38 1.595(7)
B2 C39 1.612(6)
B2 N2 1.637(6)
B3 O3 1.459(6)
B3 C73 1.597(7)
B3 C74 1.608(7)
B3 N3 1.634(6)
Te2 C37 2.109(4)
Te2 C40 2.109(4)
Te3 C72 2.101(4)
Te3 C75 2.114(4)
C12 C13 1.364(7)
C10 H10A 0.9300
C17 C18 1.384(7)
C17 C22 1.393(6)
C16 C15 1.357(7)
C24 C25 1.364(7)
C24 C29 1.381(6)
C25 C26 1.375(7)
C23 C22 1.495(7)
C23 H23A 0.9700
C23 H23B 0.9700
C28 C27 1.359(7)
C28 C29 1.369(6)
C31 C36 1.387(7)
C31 C32 1.395(7)
C22 C21 1.382(7)
C19 C18 1.364(7)
C19 C20 1.389(7)
C19 H19A 0.9300
C36 C35 1.376(7)
C36 H36A 0.9300
C18 H18A 0.9300
C21 C20 1.366(7)
C21 H21A 0.9300
C13 C14 1.373(7)
C26 C27 1.366(7)
C20 H20A 0.9300
C15 C14 1.377(7)
C35 C34 1.378(8)
C35 H35A 0.9300
C32 C33 1.370(7)
C32 H32A 0.9300
C34 C33 1.355(8)
C34 H34A 0.9300
C33 H33A 0.9300
F20 C65 1.337(6)
F15 C52 1.349(5)
F11 C48 1.352(5)
F16 C61 1.337(6)
F14 C51 1.335(6)
F13 C50 1.334(5)
F12 C49 1.338(6)
F19 C64 1.347(6)
F17 C62 1.341(7)
F18 C63 1.341(6)
O2 C53 1.372(5)
N2 C59 1.480(6)
N2 H2A 0.8900
N2 H2B 0.8900
C37 C38 1.334(6)
C37 C41 1.480(6)
C60 C61 1.367(7)
C60 C65 1.379(7)
C60 C39 1.494(6)
C40 C39 1.336(6)
C40 C66 1.479(6)
C53 C54 1.381(6)
C53 C58 1.390(6)
C58 C57 1.372(7)
C58 C59 1.520(7)
C66 C67 1.375(7)
C66 C71 1.384(7)
C47 C52 1.367(6)
C47 C48 1.386(6)
C47 C38 1.496(6)
C65 C64 1.374(7)
C54 C55 1.369(7)
C54 H54A 0.9300
C52 C51 1.375(6)
C55 C56 1.386(7)
C55 H55A 0.9300
C61 C62 1.374(7)
C48 C49 1.370(6)
C71 C70 1.369(7)
C71 H71A 0.9300
C57 C56 1.369(7)
C57 H57A 0.9300
C59 H59A 0.9700
C59 H59B 0.9700
C67 C68 1.386(7)
C67 H67A 0.9300
C41 C42 1.385(7)
C41 C46 1.390(7)
C56 H56A 0.9300
C51 C50 1.367(7)
C42 C43 1.379(7)
C42 H42A 0.9300
C49 C50 1.358(7)
C70 C69 1.373(8)
C70 H70A 0.9300
C68 C69 1.367(8)
C68 H68A 0.9300
C69 H69A 0.9300
C43 C44 1.369(8)
C43 H43A 0.9300
C44 C45 1.344(8)
C44 H44A 0.9300
C64 C63 1.352(9)
C45 C46 1.378(7)
C45 H45A 0.9300
C46 H46A 0.9300
C62 C63 1.353(9)
F25 C87 1.354(6)
F21 C83 1.352(6)
F30 C100 1.350(6)
F26 C96 1.349(6)
F27 C97 1.329(6)
F24 C86 1.337(6)
F28 C98 1.333(5)
F22 C84 1.332(6)
F23 C85 1.330(6)
F29 C99 1.336(6)
O3 C88 1.347(5)
N3 C94 1.488(6)
N3 H3A 0.8900
N3 H3B 0.8900
C76 C81 1.380(7)
C76 C77 1.384(7)
C76 C72 1.487(6)
C82 C87 1.385(7)
C82 C83 1.388(7)
C82 C73 1.481(6)
C72 C73 1.343(6)
C95 C96 1.377(7)
C95 C100 1.378(7)
C95 C74 1.498(6)
C75 C74 1.333(6)
C75 C101 1.480(7)
C88 C89 1.385(7)
C88 C93 1.391(7)
C83 C84 1.378(7)
C93 C92 1.381(7)
C93 C94 1.503(7)
C77 C78 1.387(7)
C77 H77A 0.9300
C100 C99 1.375(7)
C96 C97 1.364(7)
C81 C80 1.375(7)
C81 H81A 0.9300
C101 C106 1.390(8)
C101 C102 1.394(8)
C87 C86 1.367(7)
C94 H94A 0.9700
C94 H94B 0.9700
C78 C79 1.366(7)
C78 H78A 0.9300
C98 C99 1.351(8)
C98 C97 1.372(8)
C89 C90 1.367(7)
C89 H89A 0.9300
C79 C80 1.362(7)
C79 H79A 0.9300
C84 C85 1.365(8)
C102 C103 1.387(8)
C102 H10B 0.9300
C92 C91 1.367(8)
C92 H92A 0.9300
C86 C85 1.361(8)
C80 H80A 0.9300
C90 C91 1.383(8)
C90 H90A 0.9300
C91 H91A 0.9300
C103 C104 1.379(11)
C103 H10C 0.9300
C106 C105 1.372(9)
C106 H10D 0.9300
C104 C105 1.356(11)
C104 H10E 0.9300
C105 H10F 0.9300
C117 C118 1.323(14)
C117 C121 1.558(14)
C117 H11A 0.9700
C117 H11B 0.9700
C118 C119 1.522(15)
C118 H11C 0.9700
C118 H11D 0.9700
C119 C120 1.426(15)
C119 H11E 0.9700
C119 H11F 0.9700
C120 C121 1.429(14)
C120 H12A 0.9700
C120 H12B 0.9700
C121 H12C 0.9700
C121 H12D 0.9700

loop_
_geom_torsion_atom_site_label_1
_geom_torsion_atom_site_label_2
_geom_torsion_atom_site_label_3
_geom_torsion_atom_site_label_4
_geom_torsion
C12 C11 C2 C1 115.9(5)
C16 C11 C2 C1 -71.4(6)
C12 C11 C2 B1 -61.1(6)
C16 C11 C2 B1 111.6(5)
C11 C2 C1 C5 1.6(8)
B1 C2 C1 C5 178.4(5)
C11 C2 C1 Te1 -171.1(3)
B1 C2 C1 Te1 5.6(6)
C2 C1 C5 C6 119.8(6)
Te1 C1 C5 C6 -67.0(5)
C2 C1 C5 C10 -62.9(7)
Te1 C1 C5 C10 110.3(4)
C31 C4 C3 C24 1.3(7)
Te1 C4 C3 C24 176.4(3)
C31 C4 C3 B1 -175.0(5)
Te1 C4 C3 B1 0.1(6)
C7 C8 C9 C10 -1.9(8)
C10 C5 C6 C7 -1.8(8)
C1 C5 C6 C7 175.6(5)
C9 C8 C7 C6 1.8(8)
C5 C6 C7 C8 0.0(9)
C17 O1 B1 C3 170.9(4)
C17 O1 B1 N1 52.5(5)
C17 O1 B1 C2 -64.2(5)
C4 C3 B1 O1 173.9(4)
C24 C3 B1 O1 -2.4(6)
C4 C3 B1 N1 -71.4(6)
C24 C3 B1 N1 112.3(4)
C4 C3 B1 C2 47.7(6)
C24 C3 B1 C2 -128.6(4)
C23 N1 B1 O1 -62.7(4)
C23 N1 B1 C3 178.0(4)
C23 N1 B1 C2 57.3(5)
C1 C2 B1 O1 -176.8(4)
C11 C2 B1 O1 0.0(6)
C1 C2 B1 C3 -51.5(6)
C11 C2 B1 C3 125.3(4)
C1 C2 B1 N1 68.9(6)
C11 C2 B1 N1 -114.3(4)
C16 C11 C12 F5 178.4(4)
C2 C11 C12 F5 -8.4(6)
C16 C11 C12 C13 -2.5(7)
C2 C11 C12 C13 170.7(4)
C6 C5 C10 C9 1.7(7)
C1 C5 C10 C9 -175.7(4)
C8 C9 C10 C5 0.1(7)
B1 O1 C17 C18 155.9(4)
B1 O1 C17 C22 -23.6(6)
C12 C11 C16 F1 179.0(4)
C2 C11 C16 F1 5.9(7)
C12 C11 C16 C15 1.8(7)
C2 C11 C16 C15 -171.3(5)
C4 C3 C24 C25 -70.4(6)
B1 C3 C24 C25 106.2(5)
C4 C3 C24 C29 111.8(5)
B1 C3 C24 C29 -71.6(6)
C29 C24 C25 F10 178.1(4)
C3 C24 C25 F10 0.2(7)
C29 C24 C25 C26 -1.7(7)
C3 C24 C25 C26 -179.6(5)
B1 N1 C23 C22 41.4(5)
C3 C4 C31 C36 -54.0(7)
Te1 C4 C31 C36 130.7(4)
C3 C4 C31 C32 125.8(5)
Te1 C4 C31 C32 -49.4(6)
O1 C17 C22 C21 175.9(4)
C18 C17 C22 C21 -3.6(7)
O1 C17 C22 C23 -2.0(7)
C18 C17 C22 C23 178.5(4)
N1 C23 C22 C21 172.8(4)
N1 C23 C22 C17 -9.2(6)
F7 C28 C29 F6 4.3(7)
C27 C28 C29 F6 -178.4(5)
F7 C28 C29 C24 -179.6(4)
C27 C28 C29 C24 -2.3(8)
C25 C24 C29 F6 179.4(4)
C3 C24 C29 F6 -2.7(7)
C25 C24 C29 C28 3.3(7)
C3 C24 C29 C28 -178.7(5)
C32 C31 C36 C35 -0.9(7)
C4 C31 C36 C35 178.9(5)
C20 C19 C18 C17 -2.3(8)
O1 C17 C18 C19 -175.2(5)
C22 C17 C18 C19 4.4(7)
C17 C22 C21 C20 0.8(8)
C23 C22 C21 C20 178.8(5)
F5 C12 C13 F4 2.3(7)
C11 C12 C13 F4 -176.9(4)
F5 C12 C13 C14 -179.1(4)
C11 C12 C13 C14 1.7(7)
F10 C25 C26 F9 -0.3(7)
C24 C25 C26 F9 179.5(5)
F10 C25 C26 C27 179.3(4)
C24 C25 C26 C27 -0.9(8)
C22 C21 C20 C19 1.3(8)
C18 C19 C20 C21 -0.6(9)
F1 C16 C15 F2 1.9(7)
C11 C16 C15 F2 179.1(4)
F1 C16 C15 C14 -177.6(4)
C11 C16 C15 C14 -0.3(8)
F7 C28 C27 F8 -3.1(8)
C29 C28 C27 F8 179.6(5)
F7 C28 C27 C26 176.8(5)
C29 C28 C27 C26 -0.5(8)
F9 C26 C27 F8 1.5(8)
C25 C26 C27 F8 -178.1(4)
F9 C26 C27 C28 -178.4(5)
C25 C26 C27 C28 2.0(8)
F4 C13 C14 F3 -1.6(7)
C12 C13 C14 F3 179.8(4)
F4 C13 C14 C15 178.5(4)
C12 C13 C14 C15 -0.1(7)
F2 C15 C14 F3 0.1(7)
C16 C15 C14 F3 179.6(4)
F2 C15 C14 C13 180.0(4)
C16 C15 C14 C13 -0.6(8)
C31 C36 C35 C34 -0.5(8)
C36 C31 C32 C33 1.5(8)
C4 C31 C32 C33 -178.3(5)
C36 C35 C34 C33 1.5(9)
C35 C34 C33 C32 -0.9(9)
C31 C32 C33 C34 -0.6(8)
C38 B2 O2 C53 160.9(4)
C39 B2 O2 C53 -69.5(5)
N2 B2 O2 C53 47.5(5)
O2 B2 N2 C59 -58.0(4)
C38 B2 N2 C59 -174.8(4)
C39 B2 N2 C59 63.1(5)
B2 O2 C53 C54 157.3(4)
B2 O2 C53 C58 -24.7(6)
O2 C53 C58 C57 -177.5(4)
C54 C53 C58 C57 0.5(7)
O2 C53 C58 C59 4.9(7)
C54 C53 C58 C59 -177.1(4)
C39 C40 C66 C67 -67.2(7)
Te2 C40 C66 C67 109.9(4)
C39 C40 C66 C71 112.1(6)
Te2 C40 C66 C71 -70.8(5)
C66 C40 C39 C60 7.1(7)
Te2 C40 C39 C60 -169.8(3)
C66 C40 C39 B2 -172.7(4)
Te2 C40 C39 B2 10.4(6)
C61 C60 C39 C40 113.3(5)
C65 C60 C39 C40 -74.2(6)
C61 C60 C39 B2 -66.9(6)
C65 C60 C39 B2 105.6(5)
O2 B2 C39 C40 -175.7(4)
C38 B2 C39 C40 -47.9(6)
N2 B2 C39 C40 68.8(5)
O2 B2 C39 C60 4.5(6)
C38 B2 C39 C60 132.3(4)
N2 B2 C39 C60 -110.9(4)
C61 C60 C65 F20 178.3(4)
C39 C60 C65 F20 5.7(7)
C61 C60 C65 C64 1.0(7)
C39 C60 C65 C64 -171.6(4)
O2 C53 C54 C55 178.8(4)
C58 C53 C54 C55 0.7(7)
C48 C47 C52 F15 179.8(4)
C38 C47 C52 F15 0.4(7)
C48 C47 C52 C51 -0.6(7)
C38 C47 C52 C51 179.9(4)
C41 C37 C38 C47 -1.5(7)
Te2 C37 C38 C47 -178.1(3)
C41 C37 C38 B2 173.8(4)
Te2 C37 C38 B2 -2.8(7)
C52 C47 C38 C37 -77.6(6)
C48 C47 C38 C37 103.0(5)
C52 C47 C38 B2 106.9(5)
C48 C47 C38 B2 -72.6(6)
O2 B2 C38 C37 172.4(4)
C39 B2 C38 C37 43.1(6)
N2 B2 C38 C37 -74.7(5)
O2 B2 C38 C47 -12.3(6)
C39 B2 C38 C47 -141.6(4)
N2 B2 C38 C47 100.6(4)
C53 C54 C55 C56 -1.0(8)
C65 C60 C61 F16 178.8(4)
C39 C60 C61 F16 -8.5(7)
C65 C60 C61 C62 -0.7(7)
C39 C60 C61 C62 172.0(4)
C52 C47 C48 F11 178.4(4)
C38 C47 C48 F11 -2.1(7)
C52 C47 C48 C49 1.6(7)
C38 C47 C48 C49 -178.9(4)
C67 C66 C71 C70 1.2(8)
C40 C66 C71 C70 -178.1(5)
C53 C58 C57 C56 -1.5(7)
C59 C58 C57 C56 176.2(5)
B2 N2 C59 C58 41.9(5)
C57 C58 C59 N2 167.1(4)
C53 C58 C59 N2 -15.3(6)
C71 C66 C67 C68 -0.1(7)
C40 C66 C67 C68 179.2(5)
C38 C37 C41 C42 114.1(6)
Te2 C37 C41 C42 -69.1(5)
C38 C37 C41 C46 -64.7(7)
Te2 C37 C41 C46 112.2(4)
C58 C57 C56 C55 1.2(8)
C54 C55 C56 C57 0.1(8)
F15 C52 C51 F14 -1.4(7)
C47 C52 C51 F14 179.0(4)
F15 C52 C51 C50 179.6(4)
C47 C52 C51 C50 0.0(7)
C46 C41 C42 C43 2.0(7)
C37 C41 C42 C43 -176.8(5)
F11 C48 C49 F12 1.4(7)
C47 C48 C49 F12 178.3(4)
F11 C48 C49 C50 -178.9(4)
C47 C48 C49 C50 -2.0(8)
C66 C71 C70 C69 -0.7(8)
F12 C49 C50 F13 0.9(7)
C48 C49 C50 F13 -178.8(4)
F12 C49 C50 C51 -179.0(4)
C48 C49 C50 C51 1.3(8)
F14 C51 C50 F13 0.7(7)
C52 C51 C50 F13 179.7(4)
F14 C51 C50 C49 -179.3(5)
C52 C51 C50 C49 -0.4(8)
C66 C67 C68 C69 -1.4(8)
C67 C68 C69 C70 1.9(8)
C71 C70 C69 C68 -0.9(9)
C41 C42 C43 C44 -1.4(8)
C42 C43 C44 C45 0.3(9)
F20 C65 C64 F19 2.3(7)
C60 C65 C64 F19 179.7(4)
F20 C65 C64 C63 -178.2(5)
C60 C65 C64 C63 -0.8(8)
C43 C44 C45 C46 0.1(9)
C44 C45 C46 C41 0.5(8)
C42 C41 C46 C45 -1.5(7)
C37 C41 C46 C45 177.3(5)
F16 C61 C62 F17 1.0(7)
C60 C61 C62 F17 -179.4(5)
F16 C61 C62 C63 -179.3(5)
C60 C61 C62 C63 0.3(8)
F19 C64 C63 F18 -0.6(8)
C65 C64 C63 F18 179.9(5)
F19 C64 C63 C62 179.8(5)
C65 C64 C63 C62 0.3(9)
F17 C62 C63 F18 0.0(9)
C61 C62 C63 F18 -179.7(5)
F17 C62 C63 C64 179.7(5)
C61 C62 C63 C64 0.0(9)
C73 B3 O3 C88 -141.9(4)
C74 B3 O3 C88 88.5(5)
N3 B3 O3 C88 -28.6(5)
O3 B3 N3 C94 53.2(5)
C73 B3 N3 C94 168.6(4)
C74 B3 N3 C94 -68.3(5)
C81 C76 C72 C73 72.4(7)
C77 C76 C72 C73 -111.4(6)
C81 C76 C72 Te3 -101.8(5)
C77 C76 C72 Te3 74.4(5)
B3 O3 C88 C89 -179.2(4)
B3 O3 C88 C93 3.3(7)
C87 C82 C83 F21 -179.5(4)
C73 C82 C83 F21 -4.3(7)
C87 C82 C83 C84 -0.2(7)
C73 C82 C83 C84 174.9(4)
C76 C72 C73 C82 11.7(7)
Te3 C72 C73 C82 -174.5(3)
C76 C72 C73 B3 -163.1(5)
Te3 C72 C73 B3 10.7(6)
C87 C82 C73 C72 -113.4(5)
C83 C82 C73 C72 71.9(6)
C87 C82 C73 B3 61.7(6)
C83 C82 C73 B3 -113.0(5)
O3 B3 C73 C72 -175.7(4)
C74 B3 C73 C72 -47.0(6)
N3 B3 C73 C72 70.6(6)
O3 B3 C73 C82 9.4(6)
C74 B3 C73 C82 138.2(4)
N3 B3 C73 C82 -104.2(5)
O3 C88 C93 C92 -178.1(4)
C89 C88 C93 C92 4.5(7)
O3 C88 C93 C94 1.0(7)
C89 C88 C93 C94 -176.4(4)
C101 C75 C74 C95 -3.7(8)
Te3 C75 C74 C95 172.6(3)
C101 C75 C74 B3 176.3(5)
Te3 C75 C74 B3 -7.4(7)
C96 C95 C74 C75 -106.1(6)
C100 C95 C74 C75 73.8(6)
C96 C95 C74 B3 73.8(6)
C100 C95 C74 B3 -106.2(5)
O3 B3 C74 C75 171.1(4)
C73 B3 C74 C75 44.8(7)
N3 B3 C74 C75 -72.2(6)
O3 B3 C74 C95 -8.9(6)
C73 B3 C74 C95 -135.2(4)
N3 B3 C74 C95 107.8(4)
C81 C76 C77 C78 -0.5(8)
C72 C76 C77 C78 -176.6(5)
C96 C95 C100 F30 178.9(4)
C74 C95 C100 F30 -1.1(7)
C96 C95 C100 C99 -0.1(8)
C74 C95 C100 C99 180.0(5)
C100 C95 C96 F26 -177.9(4)
C74 C95 C96 F26 2.1(7)
C100 C95 C96 C97 0.4(8)
C74 C95 C96 C97 -179.7(5)
C77 C76 C81 C80 -0.3(8)
C72 C76 C81 C80 176.1(5)
C74 C75 C101 C106 -124.0(6)
Te3 C75 C101 C106 59.3(5)
C74 C75 C101 C102 60.1(7)
Te3 C75 C101 C102 -116.5(4)
C83 C82 C87 F25 -179.4(4)
C73 C82 C87 F25 5.4(7)
C83 C82 C87 C86 -0.4(7)
C73 C82 C87 C86 -175.5(4)
B3 N3 C94 C93 -50.6(5)
C92 C93 C94 N3 -156.9(4)
C88 C93 C94 N3 24.0(6)
C76 C77 C78 C79 1.9(8)
O3 C88 C89 C90 179.0(5)
C93 C88 C89 C90 -3.5(7)
C77 C78 C79 C80 -2.6(8)
F21 C83 C84 F22 1.0(7)
C82 C83 C84 F22 -178.2(4)
F21 C83 C84 C85 179.0(4)
C82 C83 C84 C85 -0.2(8)
C106 C101 C102 C103 -1.4(7)
C75 C101 C102 C103 174.5(5)
C88 C93 C92 C91 -1.7(8)
C94 C93 C92 C91 179.2(5)
F25 C87 C86 F24 0.7(7)
C82 C87 C86 F24 -178.3(4)
F25 C87 C86 C85 -179.6(4)
C82 C87 C86 C85 1.4(7)
C78 C79 C80 C81 1.8(9)
C76 C81 C80 C79 -0.4(9)
F24 C86 C85 F23 0.2(7)
C87 C86 C85 F23 -179.5(4)
F24 C86 C85 C84 177.9(4)
C87 C86 C85 C84 -1.8(7)
F22 C84 C85 F23 -3.0(7)
C83 C84 C85 F23 179.0(4)
F22 C84 C85 C86 179.2(4)
C83 C84 C85 C86 1.2(8)
F28 C98 C99 F29 -0.8(8)
C97 C98 C99 F29 179.9(5)
F28 C98 C99 C100 178.8(5)
C97 C98 C99 C100 -0.5(8)
F30 C100 C99 F29 0.7(8)
C95 C100 C99 F29 179.7(5)
F30 C100 C99 C98 -178.8(5)
C95 C100 C99 C98 0.1(8)
F26 C96 C97 F27 0.1(8)
C95 C96 C97 F27 -178.2(5)
F26 C96 C97 C98 177.5(5)
C95 C96 C97 C98 -0.8(8)
F28 C98 C97 F27 -1.0(8)
C99 C98 C97 F27 178.2(5)
F28 C98 C97 C96 -178.5(5)
C99 C98 C97 C96 0.8(8)
C88 C89 C90 C91 -0.3(8)
C93 C92 C91 C90 -2.1(9)
C89 C90 C91 C92 3.1(9)
C101 C102 C103 C104 2.1(8)
C102 C101 C106 C105 -0.6(8)
C75 C101 C106 C105 -176.5(5)
C102 C103 C104 C105 -0.8(9)
C103 C104 C105 C106 -1.2(10)
C101 C106 C105 C104 1.9(9)
C121 C117 C118 C119 33.2(16)
C117 C118 C119 C120 -52.1(18)
C118 C119 C120 C121 47.2(17)
C119 C120 C121 C117 -27.9(17)
C118 C117 C121 C120 -4.8(17)
